data_8101598
loop_
_publ_author_name
'Crisp, G. T.'
'Jensen, W. P.'
'Tiekink, E. R. T.'
'Turner, P. D.'

_publ_section_title
;
Crystal structure of 2,6-di(morpholinomethyl)phenol, C~16~H~24~N~2~O~3~
;
_journal_issue 4
_journal_name_full 'Zeitschrift f\"ur Kristallographie - New Crystal Structures'
_journal_page_first 521
_journal_page_last 522
_journal_volume 214
_journal_year 1999
_chemical_formula_moiety 'C16 H24 N2 O3 '
_chemical_formula_sum 'C16 H24 N2 O3'
_chemical_formula_weight 292.38
_space_group_IT_number 14
_symmetry_cell_setting monoclinic
_symmetry_space_group_name_Hall '-P 2ybc'
_symmetry_space_group_name_H-M 'P 1 21/c 1'
_cell_angle_alpha 90
_cell_angle_beta 95.94(1)
_cell_angle_gamma 90
_cell_formula_units_Z 4
_cell_length_a 14.528(2)
_cell_length_b 11.4681(9)
_cell_length_c 9.503(2)
_cell_measurement_temperature 293
_cell_volume 1574.7(3)
_diffrn_ambient_temperature 293
_exptl_crystal_density_diffrn 1.233
_refine_ls_R_factor_obs 0.0390
_refine_ls_wR_factor_obs 0.0440
_cod_original_sg_symbol_H-M 'P 21/c'
_cod_original_formula_sum 'C16 H24 N2 O3 '
_cod_database_code 8101598

loop_
_symmetry_equiv_pos_as_xyz
'  +x,  +y,  +z'
'  -x,1/2+y,1/2-z'
'  -x,  -y,  -z'
'  +x,1/2-y,1/2+z'

loop_
_atom_site_label
_atom_site_fract_x
_atom_site_fract_y
_atom_site_fract_z
_atom_site_U_iso_or_equiv
_atom_site_occupancy
_atom_site_refinement_flags
_atom_site_adp_type
_atom_site_calc_flag
_atom_site_calc_attached_atom
O(1) 0.21296(7) -0.11865(8) 0.05070(9) 0.0633(3) 1.000 . Uani d ?
O(2) -0.14482(6) -0.11486(9) -0.3579(1) 0.0790(3) 1.000 . Uani d ?
O(3) 0.45950(7) -0.1731(1) 0.4189(1) 0.0885(4) 1.000 . Uani d ?
N(1) 0.05154(7) -0.13004(8) -0.3089(1) 0.0488(3) 1.000 . Uani d ?
N(2) 0.34938(7) -0.02989(9) 0.2217(1) 0.0548(3) 1.000 . Uani d ?
C(1) 0.23786(8) -0.0455(1) -0.0524(1) 0.0479(3) 1.000 . Uani d ?
C(2) 0.20359(8) -0.0669(1) -0.1911(1) 0.0514(3) 1.000 . Uani d ?
C(3) 0.2288(1) 0.0078(1) -0.2952(1) 0.0652(4) 1.000 . Uani d ?
C(4) 0.2870(1) 0.1006(1) -0.2629(2) 0.0721(5) 1.000 . Uani d ?
C(5) 0.3207(1) 0.1205(1) -0.1242(2) 0.0627(4) 1.000 . Uani d ?
C(6) 0.29691(8) 0.0488(1) -0.0162(1) 0.0505(3) 1.000 . Uani d ?
C(7) 0.1382(1) -0.1673(1) -0.2289(2) 0.0596(4) 1.000 . Uani d ?
C(8) -0.0057(1) -0.2315(1) -0.3502(2) 0.0601(4) 1.000 . Uani d ?
C(9) -0.0933(1) -0.1938(1) -0.4361(2) 0.0728(5) 1.000 . Uani d ?
C(10) -0.0878(1) -0.0159(1) -0.3159(2) 0.0727(5) 1.000 . Uani d ?
C(11) -0.0016(1) -0.0528(1) -0.2265(2) 0.0600(4) 1.000 . Uani d ?
C(12) 0.3289(1) 0.0758(1) 0.1361(1) 0.0587(4) 1.000 . Uani d ?
C(13) 0.4319(1) -0.0918(1) 0.1834(2) 0.0683(5) 1.000 . Uani d ?
C(14) 0.4461(1) -0.1999(2) 0.2720(2) 0.0823(6) 1.000 . Uani d ?
C(15) 0.3794(1) -0.1124(2) 0.4573(2) 0.0847(6) 1.000 . Uani d ?
C(16) 0.3626(1) -0.0012(1) 0.3733(1) 0.0660(4) 1.000 . Uani d ?
H(1) 0.2534(9) -0.104(1) 0.132(1) 0.076(4) 1.000 . Uiso d ?
H(3) 0.2087(8) -0.009(1) -0.393(1) 0.060(4) 1.000 . Uiso d ?
H(4) 0.299(1) 0.152(1) -0.340(2) 0.092(5) 1.000 . Uiso d ?
H(5) 0.3621(9) 0.183(1) -0.099(1) 0.089(5) 1.000 . Uiso d ?
H(7) 0.129(1) -0.210(1) -0.141(2) 0.106(6) 1.000 . Uiso d ?
H(7) 0.1751(9) -0.221(1) -0.290(1) 0.088(5) 1.000 . Uiso d ?
H(8) -0.0193(9) -0.278(1) -0.258(1) 0.075(4) 1.000 . Uiso d ?
H(8) 0.0278(8) -0.285(1) -0.411(1) 0.064(4) 1.000 . Uiso d ?
H(9) -0.066(1) -0.156(1) -0.530(2) 0.118(6) 1.000 . Uiso d ?
H(9) -0.138(1) -0.260(1) -0.461(2) 0.102(5) 1.000 . Uiso d ?
H(10) -0.126(1) 0.031(1) -0.259(1) 0.092(5) 1.000 . Uiso d ?
H(10) -0.058(1) 0.034(2) -0.404(2) 0.137(7) 1.000 . Uiso d ?
H(11) -0.0153(8) -0.090(1) -0.132(1) 0.067(4) 1.000 . Uiso d ?
H(11) 0.0333(8) 0.016(1) -0.197(1) 0.059(4) 1.000 . Uiso d ?
H(12) 0.385(1) 0.123(1) 0.142(1) 0.087(5) 1.000 . Uiso d ?
H(12) 0.2760(9) 0.120(1) 0.183(1) 0.075(4) 1.000 . Uiso d ?
H(13) 0.493(1) -0.035(1) 0.200(1) 0.081(4) 1.000 . Uiso d ?
H(13) 0.4295(9) -0.111(1) 0.083(1) 0.075(4) 1.000 . Uiso d ?
H(14) 0.391(1) -0.254(1) 0.253(2) 0.107(6) 1.000 . Uiso d ?
H(14) 0.504(1) -0.244(1) 0.251(2) 0.100(5) 1.000 . Uiso d ?
H(15) 0.396(1) -0.097(1) 0.554(2) 0.084(5) 1.000 . Uiso d ?
H(15) 0.312(1) -0.166(2) 0.445(2) 0.137(7) 1.000 . Uiso d ?
H(16) 0.425(1) 0.056(1) 0.396(2) 0.116(6) 1.000 . Uiso d ?
H(16) 0.299(1) 0.040(1) 0.401(1) 0.084(4) 1.000 . Uiso d ?

loop_
_atom_site_aniso_label
_atom_site_aniso_U_11
_atom_site_aniso_U_22
_atom_site_aniso_U_33
_atom_site_aniso_U_12
_atom_site_aniso_U_13
_atom_site_aniso_U_23
O(1) 0.0719(6) 0.0644(6) 0.0526(5) -0.0195(5) 0.0023(4) 0.0088(4)
O(2) 0.0574(6) 0.0734(7) 0.1085(8) -0.0039(5) 0.0195(5) -0.0091(6)
O(3) 0.0861(7) 0.1001(8) 0.0755(7) 0.0215(6) -0.0100(6) 0.0084(6)
N(1) 0.0526(6) 0.0430(5) 0.0507(5) 0.0024(4) 0.0047(4) -0.0049(4)
N(2) 0.0536(6) 0.0584(6) 0.0516(6) 0.0036(5) 0.0018(5) -0.0040(5)
C(1) 0.0479(6) 0.0473(6) 0.0491(7) 0.0021(5) 0.0077(5) 0.0051(5)
C(2) 0.0521(7) 0.0477(7) 0.0540(7) 0.0072(6) 0.0033(6) 0.0011(6)
C(3) 0.0752(9) 0.0680(9) 0.0523(8) 0.0026(7) 0.0053(7) 0.0056(7)
C(4) 0.081(1) 0.072(1) 0.0649(9) -0.0061(8) 0.0133(8) 0.0185(8)
C(5) 0.0604(8) 0.0538(8) 0.0749(9) -0.0077(7) 0.0120(7) 0.0072(7)
C(6) 0.0461(6) 0.0469(7) 0.0593(7) 0.0006(5) 0.0085(5) 0.0002(6)
C(7) 0.0683(9) 0.0459(7) 0.0616(8) 0.0066(6) -0.0081(7) -0.0056(6)
C(8) 0.0645(8) 0.0498(7) 0.0655(9) -0.0006(7) 0.0048(7) -0.0130(7)
C(9) 0.0586(9) 0.075(1) 0.085(1) -0.0039(8) 0.0046(8) -0.0195(8)
C(10) 0.0583(9) 0.0586(9) 0.103(1) 0.0062(7) 0.0175(8) -0.0095(8)
C(11) 0.0683(9) 0.0466(7) 0.0668(9) 0.0022(6) 0.0151(7) -0.0102(7)
C(12) 0.0573(8) 0.0543(8) 0.0638(8) -0.0043(7) 0.0031(6) -0.0044(6)
C(13) 0.0652(9) 0.074(1) 0.0655(9) 0.0150(8) 0.0076(7) -0.0044(8)
C(14) 0.086(1) 0.080(1) 0.079(1) 0.025(1) -0.0009(9) 0.0002(9)
C(15) 0.089(1) 0.106(1) 0.0568(9) 0.011(1) -0.0015(9) 0.0061(9)
C(16) 0.0631(9) 0.082(1) 0.0506(8) 0.0053(8) -0.0028(6) -0.0094(7)

loop_
_geom_bond_atom_site_label_1
_geom_bond_atom_site_label_2
_geom_bond_distance
_geom_bond_site_symmetry_1
_geom_bond_site_symmetry_2
_geom_bond_publ_flag
O1 C1 1.367(2) . . ?
O1 H1 0.93(2) . . no
O2 C9 1.430(3) . . ?
O2 C10 1.437(3) . . ?
O3 C14 1.423(3) . . ?
O3 C15 1.434(3) . . ?
N1 C7 1.466(3) . . ?
N1 C8 1.460(2) . . ?
N1 C11 1.455(2) . . ?
N2 C12 1.473(3) . . ?
N2 C13 1.471(3) . . ?
N2 C16 1.471(3) . . ?
C1 C2 1.381(3) . . ?
C1 C6 1.402(3) . . ?
C2 C3 1.386(3) . . ?
C2 C7 1.512(3) . . ?
C3 C4 1.374(3) . . ?
C3 H3 0.96(2) . . no
C4 C5 1.376(3) . . ?
C4 H4 0.97(2) . . no
C5 C6 1.386(3) . . ?
C5 H5 0.96(2) . . no
C6 C12 1.505(3) . . ?
C7 H7a 0.99(3) . . no
C7 H7b 1.03(2) . . no
C8 C9 1.503(3) . . ?
C8 H8b 1.06(2) . . no
C8 H8a 1.00(2) . . no
C9 H9b 1.10(3) . . no
C9 H9a 1.01(3) . . no
C10 C11 1.500(3) . . ?
C10 H10b 0.97(3) . . no
C10 H10a 1.14(3) . . no
C11 H11a 1.03(2) . . no
C11 H11b 0.96(2) . . no
C12 H12b 0.98(2) . . no
C12 H12a 1.06(2) . . no
C13 C14 1.502(4) . . ?
C13 H13b 1.10(2) . . no
C13 H13a 0.97(2) . . no
C14 H14b 1.02(3) . . no
C14 H14a 1.01(3) . . no
C15 C16 1.512(4) . . ?
C15 H15b 0.95(2) . . no
C15 H15a 1.15(3) . . no
C16 H16a 1.12(3) . . no
C16 H16b 1.10(2) . . no

loop_
_cod_related_entry_id
_cod_related_entry_database
_cod_related_entry_code
1 ChemSpider 529836
